data_7027131
loop_
_publ_author_name
'Almeida, S\'ilvia S. P. R.'
'da Silva, M. F\'atima C. Guedes'
'Fra\'ustoda Silva, Jo\~ao J. R.'
'Pombeiro, Armando J. L.'

_publ_section_title
;
 Reactions of a cyanosilane with an iron(II) centre. Synthesis and crystal
 structure of the isocyanotriphenylborate complex
 trans-[FeH(CNBPh3)(Ph2PCH2CH2PPh2)2] and anodic deprotonation of the
 hydrogen isocyanide (CNH) analogue
;
_journal_issue 3
_journal_name_full 'Journal of the Chemical Society, Dalton Transactions'
_journal_page_first 467
_journal_paper_doi 10.1039/a807707j
_journal_year 1999
_chemical_formula_sum 'C72 H69 B Fe N2 O2 P4'
_chemical_formula_weight 1184.97
_chemical_name_systematic
; 
 ? 
;
_space_group_IT_number 2
_symmetry_cell_setting triclinic
_symmetry_space_group_name_Hall '-P 1'
_symmetry_space_group_name_H-M 'P -1'
_atom_sites_solution_hydrogens geom
_atom_sites_solution_primary direct
_atom_sites_solution_secondary difmap
_audit_creation_method SHELXL-97
_cell_angle_alpha 109.10(2)
_cell_angle_beta 102.78(2)
_cell_angle_gamma 63.49(2)
_cell_formula_units_Z 2
_cell_length_a 13.685(3)
_cell_length_b 13.746(3)
_cell_length_c 19.616(4)
_cell_measurement_temperature 293(2)
_cell_volume 3107.9(13)
_computing_structure_refinement 'SHELXL-97 (Sheldrick, 1997)'
_computing_structure_solution 'SHELXS-97 (Sheldrick, 1990)'
_diffrn_ambient_temperature 293(2)
_diffrn_measured_fraction_theta_full 0.636
_diffrn_measured_fraction_theta_max 0.636
_diffrn_radiation_monochromator graphite
_diffrn_radiation_source 'fine-focus sealed tube'
_diffrn_radiation_type MoK\a
_diffrn_radiation_wavelength 0.71073
_diffrn_reflns_av_R_equivalents 0.0000
_diffrn_reflns_av_sigmaI/netI 0.0216
_diffrn_reflns_limit_h_max 15
_diffrn_reflns_limit_h_min -15
_diffrn_reflns_limit_k_max 15
_diffrn_reflns_limit_k_min -16
_diffrn_reflns_limit_l_max 23
_diffrn_reflns_limit_l_min 0
_diffrn_reflns_number 7012
_diffrn_reflns_theta_full 25.05
_diffrn_reflns_theta_max 25.05
_diffrn_reflns_theta_min 2.08
_exptl_absorpt_coefficient_mu 0.392
_exptl_crystal_density_diffrn 1.266
_exptl_crystal_density_method 'not measured'
_exptl_crystal_F_000 1227
_exptl_crystal_size_max 0.37
_exptl_crystal_size_mid 0.25
_exptl_crystal_size_min 0.23
_refine_diff_density_max 0.480
_refine_diff_density_min -0.319
_refine_diff_density_rms 0.053
_refine_ls_extinction_coef 0.0017(6)
_refine_ls_extinction_expression Fc^*^=kFc[1+0.001xFc^2^\l^3^/sin(2\q)]^-1/4^
_refine_ls_extinction_method SHELXL
_refine_ls_goodness_of_fit_all 1.019
_refine_ls_hydrogen_treatment mixed
_refine_ls_matrix_type full
_refine_ls_number_parameters 1014
_refine_ls_number_reflns 7012
_refine_ls_number_restraints 0
_refine_ls_restrained_S_all 1.019
_refine_ls_R_factor_all 0.0397
_refine_ls_R_factor_obs 0.0397
_refine_ls_shift/su_max 2.654
_refine_ls_shift/su_mean 0.070
_refine_ls_structure_factor_coef Fsqd
_refine_ls_weighting_details 'w=1/[\s^2^(Fo^2^)+(0.0853P)^2^+1.5296P] where P=(Fo^2^+2Fc^2^)/3'
_refine_ls_weighting_scheme calc
_refine_ls_wR_factor_all 0.1111
_refine_ls_wR_factor_obs 0.1111
_reflns_number_gt 7012
_reflns_number_total 7012
_reflns_threshold_expression >2sigma(I)
_cod_data_source_file 807707jsup1.cif
_cod_data_source_block pmb02
_cod_depositor_comments
;
The following automatic conversions were performed:

'_refine_ls_weighting_scheme' value 'calc
w=1/[\s^2^(Fo^2^)+(0.0853P)^2^+1.5296P] where P=(Fo^2^+2Fc^2^)/3' was
changed to 'calc'. New tag '_refine_ls_weighting_details' was
created. The value of the new tag was set to
'w=1/[\s^2^(Fo^2^)+(0.0853P)^2^+1.5296P] where P=(Fo^2^+2Fc^2^)/3'.

Automatic conversion script
Id: cif_fix_values 3143 2015-03-26 13:38:13Z robertas 
;
_cod_original_cell_volume 3107.9(12)
_cod_original_sg_symbol_H-M P-1
_cod_database_code 7027131

loop_
_symmetry_equiv_pos_as_xyz
'x, y, z'
'-x, -y, -z'

loop_
_atom_site_label
_atom_site_type_symbol
_atom_site_fract_x
_atom_site_fract_y
_atom_site_fract_z
_atom_site_U_iso_or_equiv
_atom_site_adp_type
_atom_site_occupancy
_atom_site_calc_flag
_atom_site_refinement_flags
Fe Fe 0.40386(3) 0.58113(3) 0.75631(2) 0.03225(14) Uani 1 d .
P1 P 0.34046(6) 0.45463(6) 0.68160(4) 0.03399(19) Uani 1 d .
P2 P 0.49786(6) 0.53693(7) 0.66250(4) 0.0368(2) Uani 1 d .
P3 P 0.46633(7) 0.70640(7) 0.83261(4) 0.0445(2) Uani 1 d .
P4 P 0.38550(6) 0.55367(7) 0.85712(4) 0.0390(2) Uani 1 d .
N1 N 0.1952(2) 0.7680(2) 0.70865(13) 0.0370(6) Uani 1 d .
C1 C 0.2053(2) 0.4620(3) 0.68799(16) 0.0380(7) Uani 1 d .
C2 C 0.1108(3) 0.5478(3) 0.66713(19) 0.0481(8) Uani 1 d .
C3 C 0.0080(3) 0.5584(4) 0.6741(2) 0.0588(10) Uani 1 d .
C4 C -0.0034(3) 0.4831(4) 0.7006(2) 0.0639(10) Uani 1 d .
C5 C 0.0890(3) 0.3976(4) 0.7203(2) 0.0608(10) Uani 1 d .
C6 C 0.1930(3) 0.3864(3) 0.71491(18) 0.0475(8) Uani 1 d .
C7 C 0.4274(3) 0.3026(3) 0.66190(16) 0.0415(7) Uani 1 d .
C8 C 0.3871(3) 0.2248(3) 0.6129(2) 0.0522(9) Uani 1 d .
C9 C 0.4546(4) 0.1119(3) 0.5940(3) 0.0698(12) Uani 1 d .
C10 C 0.5628(4) 0.0740(4) 0.6216(3) 0.0791(14) Uani 1 d .
C11 C 0.6040(4) 0.1486(3) 0.6686(3) 0.0721(12) Uani 1 d .
C12 C 0.5359(3) 0.2630(3) 0.6890(2) 0.0526(9) Uani 1 d .
C13 C 0.3258(3) 0.4752(3) 0.59116(17) 0.0419(7) Uani 1 d .
C14 C 0.4356(3) 0.4642(3) 0.57869(17) 0.0477(8) Uani 1 d .
C15 C 0.5077(3) 0.6415(3) 0.62847(17) 0.0443(8) Uani 1 d .
C16 C 0.6075(4) 0.6408(3) 0.6212(2) 0.0563(9) Uani 1 d .
C17 C 0.6079(5) 0.7184(4) 0.5903(3) 0.0736(14) Uani 1 d .
C18 C 0.5124(5) 0.7958(4) 0.5673(3) 0.0791(15) Uani 1 d .
C19 C 0.4137(5) 0.7997(3) 0.5756(2) 0.0706(12) Uani 1 d .
C20 C 0.4104(3) 0.7232(3) 0.60638(19) 0.0536(9) Uani 1 d .
C21 C 0.6421(3) 0.4342(3) 0.66471(18) 0.0469(8) Uani 1 d .
C22 C 0.7072(3) 0.4234(4) 0.7291(2) 0.0587(9) Uani 1 d .
C23 C 0.8141(4) 0.3441(4) 0.7297(3) 0.0794(13) Uani 1 d .
C24 C 0.8594(4) 0.2738(4) 0.6670(3) 0.0829(14) Uani 1 d .
C25 C 0.7977(4) 0.2828(4) 0.6031(3) 0.0800(13) Uani 1 d .
C26 C 0.6908(3) 0.3624(3) 0.6006(2) 0.0646(10) Uani 1 d .
C27 C 0.5559(3) 0.7561(3) 0.8101(2) 0.0558(9) Uani 1 d .
C28 C 0.6693(4) 0.7100(5) 0.8261(3) 0.0769(13) Uani 1 d .
C29 C 0.7322(5) 0.7551(7) 0.8087(4) 0.103(2) Uani 1 d .
C30 C 0.6842(6) 0.8424(7) 0.7773(4) 0.107(2) Uani 1 d .
C31 C 0.5731(5) 0.8877(4) 0.7602(3) 0.0868(15) Uani 1 d .
C32 C 0.5097(4) 0.8438(4) 0.7765(2) 0.0683(11) Uani 1 d .
C33 C 0.3704(3) 0.8404(3) 0.88633(19) 0.0558(9) Uani 1 d .
C34 C 0.4074(4) 0.9206(5) 0.9325(4) 0.120(3) Uani 1 d .
C35 C 0.3405(5) 1.0135(6) 0.9800(4) 0.150(4) Uani 1 d .
C36 C 0.2358(5) 1.0310(5) 0.9825(3) 0.103(2) Uani 1 d .
C37 C 0.1964(4) 0.9551(4) 0.9374(2) 0.0684(11) Uani 1 d .
C38 C 0.2637(3) 0.8602(3) 0.88948(19) 0.0513(9) Uani 1 d .
C39 C 0.5441(3) 0.6434(4) 0.9082(2) 0.0580(10) Uani 1 d .
C40 C 0.4653(3) 0.6160(4) 0.93476(19) 0.0543(9) Uani 1 d .
C41 C 0.2572(3) 0.6051(3) 0.89805(16) 0.0421(7) Uani 1 d .
C42 C 0.1578(3) 0.6397(3) 0.8577(2) 0.0497(8) Uani 1 d .
C43 C 0.0614(3) 0.6747(4) 0.8875(3) 0.0676(11) Uani 1 d .
C44 C 0.0632(4) 0.6761(4) 0.9579(3) 0.0811(14) Uani 1 d .
C45 C 0.1621(4) 0.6415(4) 0.9991(3) 0.0775(13) Uani 1 d .
C46 C 0.2570(4) 0.6056(4) 0.9689(2) 0.0644(10) Uani 1 d .
C47 C 0.4451(3) 0.4065(3) 0.86278(17) 0.0504(8) Uani 1 d .
C48 C 0.3823(4) 0.3521(4) 0.8652(2) 0.0670(11) Uani 1 d .
C49 C 0.4308(7) 0.2412(5) 0.8696(3) 0.0975(19) Uani 1 d .
C50 C 0.5426(8) 0.1840(5) 0.8715(3) 0.111(2) Uani 1 d .
C51 C 0.6042(6) 0.2353(5) 0.8692(3) 0.099(2) Uani 1 d .
C52 C 0.5583(4) 0.3462(4) 0.8648(2) 0.0724(13) Uani 1 d .
C53 C 0.2726(2) 0.6968(2) 0.72759(14) 0.0328(6) Uani 1 d .
C54 C 0.1329(3) 0.9464(3) 0.66338(18) 0.0438(7) Uani 1 d .
C55 C 0.2050(3) 0.9881(3) 0.7108(2) 0.0584(9) Uani 1 d .
C56 C 0.2385(4) 1.0607(4) 0.6945(3) 0.0751(13) Uani 1 d .
C57 C 0.1987(4) 1.0932(4) 0.6314(3) 0.0726(12) Uani 1 d .
C58 C 0.1273(4) 1.0540(3) 0.5836(3) 0.0674(11) Uani 1 d .
C59 C 0.0951(3) 0.9816(3) 0.5993(2) 0.0558(9) Uani 1 d .
C60 C 0.0248(3) 0.8095(3) 0.61587(18) 0.0430(7) Uani 1 d .
C61 C 0.0792(3) 0.7306(3) 0.55596(19) 0.0495(8) Uani 1 d .
C62 C 0.0297(4) 0.6759(3) 0.4966(2) 0.0627(10) Uani 1 d .
C63 C -0.0796(4) 0.7003(4) 0.4945(3) 0.0715(12) Uani 1 d .
C64 C -0.1380(4) 0.7791(5) 0.5506(3) 0.0748(13) Uani 1 d .
C65 C -0.0870(3) 0.8345(4) 0.6112(2) 0.0603(10) Uani 1 d .
C66 C 0.0171(3) 0.9378(3) 0.75470(18) 0.0459(8) Uani 1 d .
C67 C -0.0108(3) 0.8850(3) 0.7917(2) 0.0593(9) Uani 1 d .
C68 C -0.0703(4) 0.9421(4) 0.8518(2) 0.0701(12) Uani 1 d .
C69 C -0.1040(4) 1.0553(4) 0.8776(3) 0.0795(13) Uani 1 d .
C70 C -0.0786(6) 1.1107(5) 0.8421(3) 0.107(2) Uani 1 d .
C71 C -0.0190(4) 1.0539(3) 0.7826(3) 0.0834(14) Uani 1 d .
B B 0.0892(3) 0.8685(3) 0.6847(2) 0.0402(8) Uani 1 d .
O1 O 0.0742(9) 0.2783(12) 0.8727(5) 0.063(2) Uani 0.50 d P
O2 O 0.1915(4) 0.3455(5) 0.9956(3) 0.163(2) Uani 1 d .
C72 C 0.073(2) 0.3956(14) 0.9078(9) 0.155(7) Uani 0.50 d P
N2 N -0.0733(9) 0.4877(9) 0.8975(4) 0.086(3) Uani 0.50 d P
O1A O 0.1237(9) 0.2682(11) 0.8803(7) 0.101(4) Uani 0.50 d P
C72A C 0.0088(11) 0.382(2) 0.8887(6) 0.091(6) Uani 0.50 d P
H1 H 0.499(3) 0.502(3) 0.7782(18) 0.053(9) Uiso 1 d .
H2 H 0.121(3) 0.597(3) 0.648(2) 0.068(12) Uiso 1 d .
H3 H -0.053(4) 0.618(4) 0.661(2) 0.074(12) Uiso 1 d .
H4 H -0.076(3) 0.496(3) 0.706(2) 0.064(11) Uiso 1 d .
H5 H 0.081(3) 0.351(3) 0.7358(19) 0.052(10) Uiso 1 d .
H6 H 0.256(3) 0.328(3) 0.7287(17) 0.040(8) Uiso 1 d .
H8 H 0.307(3) 0.250(3) 0.589(2) 0.064(11) Uiso 1 d .
H9 H 0.431(3) 0.060(4) 0.560(2) 0.067(11) Uiso 1 d .
H10 H 0.605(4) 0.000(5) 0.612(3) 0.121(18) Uiso 1 d .
H11 H 0.683(4) 0.126(4) 0.684(2) 0.090(15) Uiso 1 d .
H12 H 0.567(3) 0.313(3) 0.7220(18) 0.048(9) Uiso 1 d .
H131 H 0.261(3) 0.552(3) 0.5934(17) 0.049(9) Uiso 1 d .
H132 H 0.303(3) 0.426(3) 0.5576(19) 0.047(9) Uiso 1 d .
H141 H 0.431(4) 0.497(4) 0.535(3) 0.092(13) Uiso 1 d .
H142 H 0.484(3) 0.387(4) 0.568(2) 0.066(12) Uiso 1 d .
H16 H 0.675(3) 0.585(3) 0.634(2) 0.059(11) Uiso 1 d .
H17 H 0.672(4) 0.709(3) 0.589(2) 0.066(13) Uiso 1 d .
H18 H 0.513(3) 0.841(4) 0.545(2) 0.076(13) Uiso 1 d .
H19 H 0.350(4) 0.853(4) 0.558(2) 0.076(13) Uiso 1 d .
H20 H 0.336(3) 0.726(3) 0.6170(19) 0.060(10) Uiso 1 d .
H22 H 0.679(3) 0.471(3) 0.774(2) 0.068(12) Uiso 1 d .
H23 H 0.852(4) 0.346(4) 0.773(3) 0.082(15) Uiso 1 d .
H24 H 0.940(5) 0.214(5) 0.671(3) 0.124(19) Uiso 1 d .
H25 H 0.834(4) 0.237(4) 0.559(3) 0.096(15) Uiso 1 d .
H26 H 0.648(4) 0.366(4) 0.552(3) 0.086(14) Uiso 1 d .
H28 H 0.699(3) 0.646(3) 0.847(2) 0.058(11) Uiso 1 d .
H29 H 0.804(5) 0.714(5) 0.819(3) 0.107(18) Uiso 1 d .
H30 H 0.723(5) 0.878(5) 0.758(3) 0.126(19) Uiso 1 d .
H31 H 0.533(4) 0.956(5) 0.730(3) 0.117(19) Uiso 1 d .
H32 H 0.428(4) 0.871(4) 0.767(2) 0.080(14) Uiso 1 d .
H34 H 0.462(5) 0.923(5) 0.923(3) 0.12(2) Uiso 1 d .
H35 H 0.360(6) 1.059(6) 1.010(4) 0.16(3) Uiso 1 d .
H36 H 0.195(4) 1.097(5) 1.013(3) 0.111(17) Uiso 1 d .
H37 H 0.119(4) 0.971(4) 0.936(2) 0.085(14) Uiso 1 d .
H38 H 0.236(3) 0.814(3) 0.8593(17) 0.039(8) Uiso 1 d .
H391 H 0.611(3) 0.574(3) 0.8897(18) 0.047(9) Uiso 1 d .
H392 H 0.566(3) 0.693(3) 0.941(2) 0.054(10) Uiso 1 d .
H401 H 0.501(3) 0.568(3) 0.965(2) 0.059(11) Uiso 1 d .
H402 H 0.415(3) 0.682(4) 0.963(2) 0.073(12) Uiso 1 d .
H42 H 0.155(3) 0.645(3) 0.815(2) 0.053(10) Uiso 1 d .
H43 H -0.009(4) 0.701(4) 0.851(2) 0.086(14) Uiso 1 d .
H44 H -0.003(4) 0.696(4) 0.976(3) 0.109(17) Uiso 1 d .
H45 H 0.157(4) 0.642(4) 1.045(3) 0.109(18) Uiso 1 d .
H46 H 0.320(4) 0.594(4) 0.999(3) 0.089(15) Uiso 1 d .
H48 H 0.310(3) 0.392(4) 0.863(2) 0.067(13) Uiso 1 d .
H49 H 0.388(4) 0.212(5) 0.871(3) 0.10(2) Uiso 1 d .
H50 H 0.563(6) 0.105(6) 0.874(4) 0.15(2) Uiso 1 d .
H51 H 0.683(6) 0.208(5) 0.874(3) 0.13(2) Uiso 1 d .
H52 H 0.607(5) 0.382(5) 0.858(3) 0.117(19) Uiso 1 d .
H55 H 0.231(3) 0.966(3) 0.756(2) 0.053(10) Uiso 1 d .
H56 H 0.287(4) 1.085(4) 0.727(3) 0.089(15) Uiso 1 d .
H57 H 0.219(4) 1.145(4) 0.615(3) 0.102(16) Uiso 1 d .
H58 H 0.098(4) 1.074(4) 0.532(2) 0.088(14) Uiso 1 d .
H59 H 0.035(3) 0.961(3) 0.563(2) 0.066(11) Uiso 1 d .
H61 H 0.152(3) 0.716(3) 0.5557(19) 0.056(10) Uiso 1 d .
H62 H 0.076(4) 0.620(4) 0.457(3) 0.089(15) Uiso 1 d .
H63 H -0.117(4) 0.663(4) 0.454(3) 0.106(17) Uiso 1 d .
H64 H -0.209(4) 0.796(4) 0.551(3) 0.095(16) Uiso 1 d .
H65 H -0.130(3) 0.884(4) 0.650(2) 0.074(13) Uiso 1 d .
H67 H 0.014(3) 0.801(4) 0.770(2) 0.069(11) Uiso 1 d .
H68 H -0.087(4) 0.905(4) 0.874(3) 0.094(16) Uiso 1 d .
H69 H -0.143(4) 1.103(4) 0.923(3) 0.101(16) Uiso 1 d .
H70 H -0.095(5) 1.172(5) 0.856(3) 0.11(2) Uiso 1 d .
H71 H 0.013(3) 1.088(3) 0.757(2) 0.078(12) Uiso 1 d .

loop_
_atom_site_aniso_label
_atom_site_aniso_U_11
_atom_site_aniso_U_22
_atom_site_aniso_U_33
_atom_site_aniso_U_23
_atom_site_aniso_U_13
_atom_site_aniso_U_12
Fe 0.0305(2) 0.0340(2) 0.0302(2) 0.00541(17) 0.00155(16) -0.01388(18)
P1 0.0380(4) 0.0333(4) 0.0326(4) 0.0068(3) 0.0021(3) -0.0180(3)
P2 0.0378(4) 0.0369(4) 0.0367(4) 0.0061(3) 0.0075(3) -0.0166(4)
P3 0.0354(4) 0.0494(5) 0.0430(5) -0.0017(4) 0.0025(4) -0.0224(4)
P4 0.0353(4) 0.0443(5) 0.0304(4) 0.0088(3) 0.0020(3) -0.0111(4)
N1 0.0358(14) 0.0361(14) 0.0379(13) 0.0080(11) 0.0004(11) -0.0161(12)
C1 0.0406(17) 0.0430(17) 0.0350(15) 0.0061(13) -0.0008(13) -0.0257(14)
C2 0.046(2) 0.0486(19) 0.054(2) 0.0149(16) -0.0011(16) -0.0248(17)
C3 0.044(2) 0.060(2) 0.072(3) 0.016(2) -0.0009(19) -0.0243(19)
C4 0.052(2) 0.075(3) 0.074(3) 0.014(2) 0.009(2) -0.037(2)
C5 0.072(3) 0.065(3) 0.065(2) 0.019(2) 0.014(2) -0.040(2)
C6 0.052(2) 0.051(2) 0.0476(19) 0.0146(16) 0.0068(16) -0.0254(18)
C7 0.0492(19) 0.0368(16) 0.0410(17) 0.0077(13) 0.0080(14) -0.0195(15)
C8 0.060(2) 0.0404(19) 0.056(2) 0.0026(16) 0.0116(18) -0.0243(17)
C9 0.088(3) 0.042(2) 0.077(3) -0.003(2) 0.017(2) -0.032(2)
C10 0.086(3) 0.034(2) 0.095(3) 0.004(2) 0.020(3) -0.009(2)
C11 0.057(3) 0.049(2) 0.092(3) 0.016(2) 0.008(2) -0.007(2)
C12 0.056(2) 0.0420(19) 0.055(2) 0.0098(17) 0.0038(18) -0.0180(18)
C13 0.052(2) 0.0444(19) 0.0318(16) 0.0069(14) -0.0023(14) -0.0264(18)
C14 0.062(2) 0.053(2) 0.0348(17) 0.0037(15) 0.0101(16) -0.0316(19)
C15 0.054(2) 0.0433(18) 0.0401(17) 0.0034(14) 0.0116(15) -0.0254(16)
C16 0.063(3) 0.054(2) 0.061(2) 0.0042(18) 0.0175(19) -0.034(2)
C17 0.096(4) 0.070(3) 0.079(3) -0.004(2) 0.040(3) -0.057(3)
C18 0.135(5) 0.052(3) 0.072(3) 0.006(2) 0.040(3) -0.049(3)
C19 0.104(4) 0.045(2) 0.061(2) 0.0134(19) 0.019(2) -0.023(2)
C20 0.064(2) 0.0456(19) 0.053(2) 0.0130(16) 0.0139(18) -0.0200(18)
C21 0.0435(18) 0.0451(18) 0.054(2) 0.0118(15) 0.0165(16) -0.0144(15)
C22 0.039(2) 0.068(2) 0.061(2) 0.016(2) 0.0073(18) -0.0142(18)
C23 0.044(2) 0.095(4) 0.091(4) 0.041(3) 0.006(2) -0.011(2)
C24 0.054(3) 0.076(3) 0.115(4) 0.041(3) 0.029(3) -0.002(2)
C25 0.065(3) 0.069(3) 0.092(3) 0.018(3) 0.040(3) -0.002(2)
C26 0.060(2) 0.062(2) 0.064(3) 0.014(2) 0.025(2) -0.011(2)
C27 0.048(2) 0.059(2) 0.058(2) -0.0074(18) 0.0077(17) -0.0341(18)
C28 0.056(3) 0.094(3) 0.085(3) 0.010(3) 0.004(2) -0.044(3)
C29 0.058(3) 0.134(5) 0.123(5) 0.005(4) 0.013(3) -0.063(4)
C30 0.120(5) 0.128(5) 0.110(4) -0.003(4) 0.029(4) -0.098(5)
C31 0.107(4) 0.080(3) 0.094(4) -0.004(3) 0.026(3) -0.066(3)
C32 0.071(3) 0.056(2) 0.079(3) -0.005(2) 0.018(2) -0.037(2)
C33 0.048(2) 0.054(2) 0.054(2) -0.0096(17) 0.0074(16) -0.0257(17)
C34 0.069(3) 0.105(4) 0.145(5) -0.071(4) 0.039(3) -0.059(3)
C35 0.092(4) 0.120(5) 0.172(7) -0.096(5) 0.045(4) -0.065(4)
C36 0.080(4) 0.081(3) 0.101(4) -0.041(3) 0.029(3) -0.029(3)
C37 0.055(2) 0.067(3) 0.064(2) -0.004(2) 0.015(2) -0.018(2)
C38 0.051(2) 0.051(2) 0.0443(19) -0.0006(16) 0.0061(16) -0.0220(18)
C39 0.047(2) 0.074(3) 0.0411(19) 0.0008(19) -0.0067(17) -0.030(2)
C40 0.048(2) 0.071(3) 0.0353(18) 0.0112(18) -0.0054(16) -0.023(2)
C41 0.0433(18) 0.0411(17) 0.0387(17) 0.0081(14) 0.0090(14) -0.0134(14)
C42 0.046(2) 0.055(2) 0.048(2) 0.0145(17) 0.0071(16) -0.0184(17)
C43 0.045(2) 0.076(3) 0.082(3) 0.022(2) 0.013(2) -0.020(2)
C44 0.073(3) 0.084(3) 0.095(4) 0.020(3) 0.042(3) -0.025(3)
C45 0.085(3) 0.090(3) 0.056(3) 0.017(2) 0.031(2) -0.025(3)
C46 0.062(3) 0.079(3) 0.045(2) 0.0161(19) 0.0113(19) -0.020(2)
C47 0.059(2) 0.0475(19) 0.0323(16) 0.0130(14) 0.0038(15) -0.0090(17)
C48 0.085(3) 0.054(2) 0.054(2) 0.0161(19) 0.002(2) -0.023(2)
C49 0.153(6) 0.058(3) 0.080(3) 0.020(2) -0.002(4) -0.046(4)
C50 0.166(7) 0.049(3) 0.072(3) 0.017(2) 0.003(4) -0.008(4)
C51 0.097(4) 0.075(4) 0.070(3) 0.027(3) 0.003(3) 0.017(3)
C52 0.061(3) 0.070(3) 0.054(2) 0.024(2) 0.0069(19) 0.008(2)
C53 0.0350(17) 0.0372(16) 0.0288(14) 0.0022(12) 0.0040(12) -0.0209(14)
C54 0.0415(18) 0.0335(16) 0.0523(19) 0.0088(14) 0.0087(15) -0.0112(14)
C55 0.066(2) 0.051(2) 0.064(2) 0.0142(19) -0.002(2) -0.0331(19)
C56 0.078(3) 0.058(3) 0.096(3) 0.008(2) 0.002(3) -0.044(2)
C57 0.079(3) 0.052(2) 0.103(4) 0.025(2) 0.022(3) -0.031(2)
C58 0.077(3) 0.056(2) 0.082(3) 0.029(2) 0.009(2) -0.030(2)
C59 0.059(2) 0.046(2) 0.068(2) 0.0246(18) 0.0027(19) -0.0219(18)
C60 0.0427(18) 0.0426(18) 0.0507(19) 0.0228(15) -0.0047(15) -0.0200(15)
C61 0.049(2) 0.051(2) 0.050(2) 0.0188(16) -0.0051(17) -0.0212(17)
C62 0.072(3) 0.059(2) 0.053(2) 0.0160(19) -0.011(2) -0.030(2)
C63 0.081(3) 0.079(3) 0.063(3) 0.020(2) -0.018(2) -0.050(3)
C64 0.055(3) 0.107(4) 0.081(3) 0.038(3) -0.018(2) -0.049(3)
C65 0.051(2) 0.072(3) 0.061(2) 0.021(2) -0.0028(19) -0.029(2)
C66 0.0392(18) 0.0410(17) 0.0515(19) 0.0159(15) 0.0027(15) -0.0092(15)
C67 0.061(2) 0.051(2) 0.067(2) 0.0140(19) 0.0181(19) -0.0185(19)
C68 0.063(3) 0.077(3) 0.072(3) 0.024(2) 0.023(2) -0.018(2)
C69 0.067(3) 0.079(3) 0.071(3) 0.016(2) 0.030(2) -0.002(2)
C70 0.140(5) 0.047(3) 0.110(4) 0.003(3) 0.071(4) -0.002(3)
C71 0.106(4) 0.042(2) 0.095(3) 0.013(2) 0.051(3) -0.008(2)
B 0.0371(19) 0.0354(18) 0.047(2) 0.0143(16) -0.0001(16) -0.0130(16)
O1 0.064(7) 0.099(6) 0.037(3) 0.022(3) -0.005(4) -0.044(7)
O2 0.120(3) 0.307(7) 0.160(4) 0.152(5) -0.085(3) -0.153(4)
C72 0.26(2) 0.125(13) 0.105(11) -0.001(9) 0.088(13) -0.091(15)
N2 0.101(7) 0.130(8) 0.075(5) 0.045(5) -0.023(5) -0.089(6)
O1A 0.096(8) 0.072(5) 0.147(8) 0.026(5) 0.041(6) -0.034(7)
C72A 0.080(9) 0.219(19) 0.049(5) 0.071(9) -0.026(6) -0.114(12)

loop_
_atom_type_symbol
_atom_type_description
_atom_type_scat_dispersion_real
_atom_type_scat_dispersion_imag
_atom_type_scat_source
C C 0.0033 0.0016 'International Tables Vol C Tables 4.2.6.8 and 6.1.1.4'
H H 0.0000 0.0000 'International Tables Vol C Tables 4.2.6.8 and 6.1.1.4'
B B 0.0013 0.0007 'International Tables Vol C Tables 4.2.6.8 and 6.1.1.4'
N N 0.0061 0.0033 'International Tables Vol C Tables 4.2.6.8 and 6.1.1.4'
P P 0.1023 0.0942 'International Tables Vol C Tables 4.2.6.8 and 6.1.1.4'
Fe Fe 0.3463 0.8444 'International Tables Vol C Tables 4.2.6.8 and 6.1.1.4'
O O 0.0106 0.0060 'International Tables Vol C Tables 4.2.6.8 and 6.1.1.4'

loop_
_geom_angle_atom_site_label_1
_geom_angle_atom_site_label_2
_geom_angle_atom_site_label_3
_geom_angle
C53 Fe P4 110.48(9)
C53 Fe P3 92.32(9)
P4 Fe P3 83.77(4)
C53 Fe P2 97.56(9)
P4 Fe P2 151.85(4)
P3 Fe P2 97.88(4)
C53 Fe P1 88.03(9)
P4 Fe P1 95.08(4)
P3 Fe P1 178.84(4)
P2 Fe P1 83.16(4)
C1 P1 C7 103.24(14)
C1 P1 C13 102.64(15)
C7 P1 C13 99.07(15)
C1 P1 Fe 122.01(10)
C7 P1 Fe 121.23(11)
C13 P1 Fe 104.69(11)
C15 P2 C21 101.06(15)
C15 P2 C14 99.79(15)
C21 P2 C14 101.80(17)
C15 P2 Fe 123.87(11)
C21 P2 Fe 117.66(11)
C14 P2 Fe 109.30(11)
C27 P3 C39 104.53(18)
C27 P3 C33 100.12(17)
C39 P3 C33 97.76(19)
C27 P3 Fe 125.19(12)
C39 P3 Fe 105.20(14)
C33 P3 Fe 119.92(11)
C41 P4 C47 98.97(16)
C41 P4 C40 99.98(16)
C47 P4 C40 101.22(18)
C41 P4 Fe 126.73(11)
C47 P4 Fe 116.75(11)
C40 P4 Fe 109.39(13)
C53 N1 B 178.3(3)
C6 C1 C2 118.2(3)
C6 C1 P1 122.4(3)
C2 C1 P1 119.4(2)
C3 C2 C1 120.9(3)
C4 C3 C2 120.5(4)
C5 C4 C3 119.0(4)
C4 C5 C6 121.4(4)
C5 C6 C1 120.0(4)
C12 C7 C8 118.5(3)
C12 C7 P1 121.0(2)
C8 C7 P1 120.3(3)
C9 C8 C7 120.3(4)
C8 C9 C10 120.3(4)
C9 C10 C11 120.2(4)
C10 C11 C12 119.9(4)
C7 C12 C11 120.8(4)
C14 C13 P1 106.9(2)
C13 C14 P2 110.8(2)
C20 C15 C16 118.7(3)
C20 C15 P2 118.0(3)
C16 C15 P2 123.3(3)
C17 C16 C15 119.7(4)
C18 C17 C16 121.0(5)
C17 C18 C19 120.2(4)
C18 C19 C20 120.3(5)
C19 C20 C15 120.1(4)
C22 C21 C26 116.7(3)
C22 C21 P2 122.1(3)
C26 C21 P2 121.2(3)
C23 C22 C21 121.2(4)
C24 C23 C22 121.2(5)
C25 C24 C23 118.9(4)
C24 C25 C26 121.3(5)
C25 C26 C21 120.7(4)
C32 C27 C28 118.5(4)
C32 C27 P3 119.2(3)
C28 C27 P3 122.3(4)
C27 C28 C29 118.8(6)
C30 C29 C28 121.2(6)
C29 C30 C31 120.8(5)
C30 C31 C32 118.8(6)
C31 C32 C27 121.8(5)
C38 C33 C34 116.7(4)
C38 C33 P3 122.2(3)
C34 C33 P3 120.6(3)
C35 C34 C33 121.2(5)
C36 C35 C34 121.2(5)
C35 C36 C37 119.2(5)
C36 C37 C38 120.1(4)
C33 C38 C37 121.6(4)
C40 C39 P3 105.6(2)
C39 C40 P4 111.1(2)
C42 C41 C46 117.9(3)
C42 C41 P4 120.4(2)
C46 C41 P4 121.7(3)
C41 C42 C43 120.6(4)
C44 C43 C42 120.4(4)
C43 C44 C45 119.8(4)
C46 C45 C44 119.4(4)
C45 C46 C41 121.9(4)
C48 C47 C52 117.7(4)
C48 C47 P4 123.0(3)
C52 C47 P4 119.3(3)
C47 C48 C49 121.0(6)
C50 C49 C48 119.9(7)
C51 C50 C49 119.8(6)
C50 C51 C52 121.8(6)
C47 C52 C51 119.8(6)
N1 C53 Fe 177.4(2)
C55 C54 C59 116.0(3)
C55 C54 B 120.9(3)
C59 C54 B 122.9(3)
C54 C55 C56 121.3(4)
C57 C56 C55 120.4(4)
C58 C57 C56 119.8(4)
C57 C58 C59 119.8(4)
C58 C59 C54 122.7(4)
C61 C60 C65 115.3(3)
C61 C60 B 121.0(3)
C65 C60 B 123.7(3)
C62 C61 C60 123.8(4)
C63 C62 C61 119.5(4)
C64 C63 C62 119.5(4)
C63 C64 C65 120.8(4)
C60 C65 C64 121.1(4)
C67 C66 C71 114.8(4)
C67 C66 B 122.5(3)
C71 C66 B 122.7(3)
C68 C67 C66 123.2(4)
C69 C68 C67 120.3(4)
C68 C69 C70 118.2(4)
C69 C70 C71 121.6(5)
C70 C71 C66 121.9(5)
N1 B C60 106.3(2)
N1 B C54 107.0(2)
C60 B C54 112.4(3)
N1 B C66 106.4(2)
C60 B C66 112.5(3)
C54 B C66 111.7(3)
O1A O1 C72A 116(3)
O1A O1 C72 77(2)
C72A O1 C72 38.5(10)
C72A C72 O1A 79.6(17)
C72A C72 O1 56.1(15)
O1A C72 O1 23.5(5)
C72A C72 N2 47(2)
O1A C72 N2 126.1(16)
O1 C72 N2 102.6(16)
C72A N2 C72 30.3(7)
O1 O1A C72 79(3)
O1 O1A C72A 44(2)
C72 O1A C72A 34.8(9)
C72 C72A N2 103(2)
C72 C72A O1 85.4(19)
N2 C72A O1 170.8(11)
C72 C72A O1A 65.5(16)
N2 C72A O1A 168.0(10)
O1 C72A O1A 19.9(7)

loop_
_geom_bond_atom_site_label_1
_geom_bond_atom_site_label_2
_geom_bond_distance
Fe C53 1.913(3)
Fe P4 2.2156(10)
Fe P3 2.2355(10)
Fe P2 2.2423(10)
Fe P1 2.2452(10)
P1 C1 1.837(3)
P1 C7 1.841(3)
P1 C13 1.841(3)
P2 C15 1.836(3)
P2 C21 1.846(3)
P2 C14 1.869(3)
P3 C27 1.830(4)
P3 C39 1.843(4)
P3 C33 1.847(4)
P4 C41 1.836(3)
P4 C47 1.845(4)
P4 C40 1.869(4)
N1 C53 1.164(4)
N1 B 1.603(4)
C1 C6 1.393(4)
C1 C2 1.397(5)
C2 C3 1.382(5)
C3 C4 1.377(6)
C4 C5 1.373(6)
C5 C6 1.386(5)
C7 C12 1.378(5)
C7 C8 1.411(5)
C8 C9 1.376(5)
C9 C10 1.378(7)
C10 C11 1.374(7)
C11 C12 1.395(5)
C13 C14 1.508(5)
C15 C20 1.396(5)
C15 C16 1.400(5)
C16 C17 1.390(6)
C17 C18 1.362(7)
C18 C19 1.372(7)
C19 C20 1.394(5)
C21 C22 1.384(5)
C21 C26 1.403(5)
C22 C23 1.381(6)
C23 C24 1.361(7)
C24 C25 1.357(7)
C25 C26 1.383(6)
C27 C32 1.395(6)
C27 C28 1.394(6)
C28 C29 1.408(8)
C29 C30 1.361(9)
C30 C31 1.370(9)
C31 C32 1.390(6)
C33 C38 1.372(5)
C33 C34 1.392(6)
C34 C35 1.375(7)
C35 C36 1.353(8)
C36 C37 1.360(6)
C37 C38 1.393(5)
C39 C40 1.522(6)
C41 C42 1.377(5)
C41 C46 1.389(5)
C42 C43 1.381(5)
C43 C44 1.371(6)
C44 C45 1.379(7)
C45 C46 1.363(6)
C47 C48 1.384(6)
C47 C52 1.392(5)
C48 C49 1.389(7)
C49 C50 1.371(10)
C50 C51 1.334(10)
C51 C52 1.391(8)
C54 C55 1.384(5)
C54 C59 1.403(5)
C54 B 1.629(5)
C55 C56 1.411(6)
C56 C57 1.371(7)
C57 C58 1.363(6)
C58 C59 1.390(5)
C60 C61 1.394(5)
C60 C65 1.399(5)
C60 B 1.629(5)
C61 C62 1.383(5)
C62 C63 1.374(6)
C63 C64 1.362(7)
C64 C65 1.413(6)
C66 C67 1.384(5)
C66 C71 1.391(5)
C66 B 1.634(5)
C67 C68 1.385(6)
C68 C69 1.355(7)
C69 C70 1.370(8)
C70 C71 1.376(7)
O1 O1A 0.620(11)
O1 C72A 1.27(2)
O1 C72 1.53(2)
C72 C72A 0.95(2)
C72 O1A 1.52(2)
C72 N2 1.84(3)
N2 C72A 1.37(2)
O1A C72A 1.64(2)
